data_2226150
loop_
_publ_author_name
'Asaruddin, Mohd Razip'
'Wahab, Habibah A.'
'Mohamed, Nornisah'
'Goh, Jia Hao'
'Fun, Hoong-Kun'

_publ_section_title
;
 4-(3,4-Dimethyl-5-phenyl-1,3-oxazolidin-2-yl)-2-methoxyphenol
;
_journal_coeditor_code HB5455
_journal_issue 6
_journal_name_full 'Acta Crystallographica Section E'
_journal_page_first o1452
_journal_page_last o1453
_journal_paper_doi 10.1107/S1600536810018891
_journal_volume 66
_journal_year 2010
_chemical_formula_iupac 'C18 H21 N O3'
_chemical_formula_moiety 'C18 H21 N O3'
_chemical_formula_sum 'C18 H21 N O3'
_chemical_formula_weight 299.36
_chemical_name_systematic
;
4-(3,4-Dimethyl-5-phenyl-1,3-oxazolidin-2-yl)-2-methoxyphenol
;
_space_group_IT_number 19
_symmetry_cell_setting orthorhombic
_symmetry_space_group_name_Hall 'P 2ac 2ab'
_symmetry_space_group_name_H-M 'P 21 21 21'
_atom_sites_solution_hydrogens geom
_atom_sites_solution_primary direct
_atom_sites_solution_secondary difmap
_audit_creation_method SHELXL-97
_cell_angle_alpha 90.00
_cell_angle_beta 90.00
_cell_angle_gamma 90.00
_cell_formula_units_Z 4
_cell_length_a 7.8893(6)
_cell_length_b 11.7697(9)
_cell_length_c 17.4392(13)
_cell_measurement_reflns_used 2249
_cell_measurement_temperature 120.00(10)
_cell_measurement_theta_max 29.98
_cell_measurement_theta_min 2.34
_cell_volume 1619.3(2)
_computing_cell_refinement 'SAINT (Bruker, 2009)'
_computing_data_collection 'APEX2 (Bruker, 2009)'
_computing_data_reduction 'SAINT (Bruker, 2009)'
_computing_molecular_graphics 'SHELXTL (Sheldrick, 2008)'
_computing_publication_material
;
SHELXTL (Sheldrick, 2008) and PLATON (Spek, 2009)
;
_computing_structure_refinement 'SHELXTL (Sheldrick, 2008)'
_computing_structure_solution 'SHELXTL (Sheldrick, 2008)'
_diffrn_ambient_temperature 120.00(10)
_diffrn_measured_fraction_theta_full 0.995
_diffrn_measured_fraction_theta_max 0.995
_diffrn_measurement_device_type 'Bruker SMART APEXII CCD'
_diffrn_measurement_method '\f and \w scans'
_diffrn_radiation_monochromator graphite
_diffrn_radiation_source 'fine-focus sealed tube'
_diffrn_radiation_type MoK\a
_diffrn_radiation_wavelength 0.71073
_diffrn_reflns_av_R_equivalents 0.0668
_diffrn_reflns_av_sigmaI/netI 0.0570
_diffrn_reflns_limit_h_max 10
_diffrn_reflns_limit_h_min -10
_diffrn_reflns_limit_k_max 12
_diffrn_reflns_limit_k_min -15
_diffrn_reflns_limit_l_max 20
_diffrn_reflns_limit_l_min -22
_diffrn_reflns_number 9140
_diffrn_reflns_theta_full 27.50
_diffrn_reflns_theta_max 27.50
_diffrn_reflns_theta_min 2.34
_diffrn_standards_number 0
_exptl_absorpt_coefficient_mu 0.083
_exptl_absorpt_correction_T_max 0.987
_exptl_absorpt_correction_T_min 0.975
_exptl_absorpt_correction_type multi-scan
_exptl_absorpt_process_details '(<i>SADABS</i>; Bruker, 2009)'
_exptl_crystal_colour colourless
_exptl_crystal_density_diffrn 1.228
_exptl_crystal_density_method 'not measured'
_exptl_crystal_description block
_exptl_crystal_F_000 640
_exptl_crystal_size_max 0.312
_exptl_crystal_size_mid 0.154
_exptl_crystal_size_min 0.153
_refine_diff_density_max 0.185
_refine_diff_density_min -0.214
_refine_ls_extinction_method none
_refine_ls_goodness_of_fit_ref 1.065
_refine_ls_hydrogen_treatment mixed
_refine_ls_matrix_type full
_refine_ls_number_parameters 206
_refine_ls_number_reflns 2131
_refine_ls_number_restraints 0
_refine_ls_restrained_S_all 1.065
_refine_ls_R_factor_all 0.0740
_refine_ls_R_factor_gt 0.0429
_refine_ls_shift/su_max 0.000
_refine_ls_shift/su_mean 0.000
_refine_ls_structure_factor_coef Fsqd
_refine_ls_weighting_details 'calc w=1/[\s^2^(Fo^2^)+(0.0389P)^2^+0.1539P] where P=(Fo^2^+2Fc^2^)/3'
_refine_ls_weighting_scheme calc
_refine_ls_wR_factor_gt 0.0814
_refine_ls_wR_factor_ref 0.0958
_reflns_number_gt 1622
_reflns_number_total 2131
_reflns_threshold_expression I>2\s(I)
_cod_data_source_file hb5455.cif
_cod_data_source_block I
_cod_database_code 2226150
_cod_database_fobs_code 2226150

loop_
_symmetry_equiv_pos_as_xyz
'x, y, z'
'x+1/2, -y+1/2, -z'
'-x, y+1/2, -z+1/2'
'-x+1/2, -y, z+1/2'

loop_
_atom_site_type_symbol
_atom_site_label
_atom_site_fract_x
_atom_site_fract_y
_atom_site_fract_z
_atom_site_U_iso_or_equiv
_atom_site_adp_type
_atom_site_calc_flag
_atom_site_refinement_flags
_atom_site_occupancy
_atom_site_disorder_assembly
_atom_site_disorder_group
O O1 0.6439(2) -0.37357(17) 0.20663(13) 0.0265(5) Uani d . 1 . .
O O2 0.5613(2) -0.21380(16) 0.30639(11) 0.0268(5) Uani d . 1 . .
O O3 0.2181(2) 0.07593(15) 0.14249(11) 0.0212(4) Uani d . 1 . .
N N1 0.0098(3) -0.05656(19) 0.15472(13) 0.0233(5) Uani d . 1 . .
C C1 0.3559(4) -0.2052(2) 0.08866(16) 0.0253(7) Uani d . 1 . .
H H1A 0.3145 -0.2043 0.0387 0.030 Uiso calc R 1 . .
C C2 0.4683(3) -0.2903(2) 0.11104(17) 0.0255(6) Uani d . 1 . .
H H2A 0.4999 -0.3467 0.0765 0.031 Uiso calc R 1 . .
C C3 0.5324(3) -0.2906(2) 0.18443(17) 0.0215(6) Uani d . 1 . .
C C4 0.4854(3) -0.2053(2) 0.23596(16) 0.0206(6) Uani d . 1 . .
C C5 0.3704(3) -0.1229(2) 0.21429(16) 0.0207(6) Uani d . 1 . .
H H5A 0.3363 -0.0678 0.2493 0.025 Uiso calc R 1 . .
C C6 0.3054(3) -0.1223(2) 0.13965(16) 0.0210(6) Uani d . 1 . .
C C7 0.1731(3) -0.0363(2) 0.11753(16) 0.0203(6) Uani d . 1 . .
H H7A 0.1583 -0.0366 0.0617 0.024 Uiso calc R 1 . .
C C8 -0.0791(3) 0.0517(2) 0.14323(17) 0.0234(6) Uani d . 1 . .
H H8A -0.1136 0.0585 0.0894 0.028 Uiso calc R 1 . .
C C9 0.0619(3) 0.1373(2) 0.16032(15) 0.0217(6) Uani d . 1 . .
H H9A 0.0606 0.1547 0.2153 0.026 Uiso calc R 1 . .
C C10 0.0490(3) 0.2465(2) 0.11626(16) 0.0204(6) Uani d . 1 . .
C C11 -0.0056(4) 0.3445(2) 0.15220(18) 0.0284(7) Uani d . 1 . .
H H11A -0.0288 0.3435 0.2045 0.034 Uiso calc R 1 . .
C C12 -0.0263(4) 0.4449(3) 0.1110(2) 0.0365(8) Uani d . 1 . .
H H12A -0.0623 0.5105 0.1358 0.044 Uiso calc R 1 . .
C C13 0.0064(4) 0.4468(3) 0.0336(2) 0.0355(8) Uani d . 1 . .
H H13A -0.0090 0.5134 0.0058 0.043 Uiso calc R 1 . .
C C14 0.0625(4) 0.3493(3) -0.00306(18) 0.0328(7) Uani d . 1 . .
H H14A 0.0852 0.3504 -0.0554 0.039 Uiso calc R 1 . .
C C15 0.0844(4) 0.2504(3) 0.03850(17) 0.0264(7) Uani d . 1 . .
H H15A 0.1236 0.1854 0.0139 0.032 Uiso calc R 1 . .
C C16 0.5385(4) -0.1212(2) 0.35869(16) 0.0275(6) Uani d . 1 . .
H H16A 0.6074 -0.1333 0.4033 0.041 Uiso calc R 1 . .
H H16B 0.4215 -0.1169 0.3736 0.041 Uiso calc R 1 . .
H H16C 0.5713 -0.0516 0.3342 0.041 Uiso calc R 1 . .
C C17 -0.0798(4) -0.1538(3) 0.12300(19) 0.0343(8) Uani d . 1 . .
H H17A -0.0103 -0.2204 0.1276 0.051 Uiso calc R 1 . .
H H17C -0.1044 -0.1402 0.0699 0.051 Uiso calc R 1 . .
H H17D -0.1838 -0.1651 0.1506 0.051 Uiso calc R 1 . .
C C18 -0.2325(3) 0.0658(3) 0.19449(18) 0.0320(7) Uani d . 1 . .
H H18A -0.3176 0.0114 0.1803 0.048 Uiso calc R 1 . .
H H18D -0.2771 0.1412 0.1888 0.048 Uiso calc R 1 . .
H H18B -0.2001 0.0538 0.2469 0.048 Uiso calc R 1 . .
H H1O1 0.658(4) -0.368(3) 0.259(2) 0.048(10) Uiso d . 1 . .

loop_
_atom_site_aniso_label
_atom_site_aniso_U_11
_atom_site_aniso_U_22
_atom_site_aniso_U_33
_atom_site_aniso_U_12
_atom_site_aniso_U_13
_atom_site_aniso_U_23
O1 0.0250(10) 0.0216(11) 0.0331(12) 0.0061(8) -0.0054(9) -0.0006(10)
O2 0.0282(10) 0.0223(10) 0.0299(11) 0.0039(8) -0.0080(9) -0.0025(9)
O3 0.0145(8) 0.0178(9) 0.0314(11) 0.0008(7) -0.0010(8) -0.0004(9)
N1 0.0171(10) 0.0220(12) 0.0309(13) -0.0005(10) 0.0003(10) 0.0015(11)
C1 0.0255(14) 0.0259(15) 0.0246(16) -0.0010(13) 0.0001(13) 0.0009(14)
C2 0.0257(15) 0.0193(14) 0.0316(16) 0.0008(12) 0.0024(13) -0.0037(13)
C3 0.0163(13) 0.0167(13) 0.0316(16) -0.0010(11) -0.0015(12) 0.0033(13)
C4 0.0170(13) 0.0195(13) 0.0252(15) -0.0042(11) -0.0015(11) 0.0011(13)
C5 0.0178(12) 0.0160(14) 0.0283(15) -0.0010(11) 0.0025(11) -0.0022(13)
C6 0.0188(13) 0.0188(14) 0.0255(15) -0.0039(11) 0.0013(12) 0.0027(13)
C7 0.0190(13) 0.0176(14) 0.0243(15) -0.0006(11) -0.0014(11) 0.0003(12)
C8 0.0180(12) 0.0246(15) 0.0274(15) -0.0004(12) -0.0017(12) 0.0051(13)
C9 0.0179(12) 0.0240(14) 0.0233(15) 0.0037(12) 0.0014(12) 0.0006(13)
C10 0.0110(12) 0.0238(15) 0.0263(15) 0.0001(11) -0.0047(11) -0.0001(12)
C11 0.0229(14) 0.0284(16) 0.0339(17) 0.0034(13) 0.0024(13) -0.0019(14)
C12 0.0288(17) 0.0238(17) 0.057(2) 0.0078(14) -0.0003(16) -0.0010(16)
C13 0.0293(15) 0.0245(17) 0.053(2) 0.0011(15) -0.0081(16) 0.0161(16)
C14 0.0293(16) 0.0375(19) 0.0315(17) -0.0066(15) -0.0048(14) 0.0086(15)
C15 0.0249(14) 0.0245(15) 0.0298(16) -0.0007(13) -0.0014(13) 0.0012(13)
C16 0.0293(15) 0.0271(15) 0.0259(15) 0.0059(13) -0.0032(13) -0.0018(14)
C17 0.0235(14) 0.0289(17) 0.050(2) -0.0086(13) 0.0014(15) 0.0005(16)
C18 0.0220(14) 0.0352(17) 0.0389(18) 0.0019(13) 0.0051(14) 0.0042(16)

loop_
_atom_type_symbol
_atom_type_description
_atom_type_scat_dispersion_real
_atom_type_scat_dispersion_imag
_atom_type_scat_source
C C 0.0033 0.0000 'International Tables Vol C Tables 4.2.6.8 and 6.1.1.4'
H H 0.0000 0.0000 'International Tables Vol C Tables 4.2.6.8 and 6.1.1.4'
N N 0.0061 0.0000 'International Tables Vol C Tables 4.2.6.8 and 6.1.1.4'
O O 0.0106 0.0000 'International Tables Vol C Tables 4.2.6.8 and 6.1.1.4'

loop_
_geom_angle_atom_site_label_1
_geom_angle_atom_site_label_2
_geom_angle_atom_site_label_3
_geom_angle_site_symmetry_1
_geom_angle_site_symmetry_3
_geom_angle
_geom_angle_publ_flag
C3 O1 H1O1 . . 108(2) ?
C4 O2 C16 . . 117.4(2) ?
C7 O3 C9 . . 108.10(19) ?
C17 N1 C7 . . 112.8(2) ?
C17 N1 C8 . . 113.5(2) ?
C7 N1 C8 . . 102.6(2) ?
C6 C1 C2 . . 120.8(3) ?
C6 C1 H1A . . 119.6 ?
C2 C1 H1A . . 119.6 ?
C3 C2 C1 . . 119.7(3) ?
C3 C2 H2A . . 120.1 ?
C1 C2 H2A . . 120.1 ?
O1 C3 C2 . . 120.0(3) ?
O1 C3 C4 . . 120.0(2) ?
C2 C3 C4 . . 119.9(2) ?
O2 C4 C5 . . 125.7(2) ?
O2 C4 C3 . . 114.1(2) ?
C5 C4 C3 . . 120.2(2) ?
C4 C5 C6 . . 119.9(3) ?
C4 C5 H5A . . 120.0 ?
C6 C5 H5A . . 120.0 ?
C1 C6 C5 . . 119.4(2) ?
C1 C6 C7 . . 120.8(3) ?
C5 C6 C7 . . 119.8(2) ?
O3 C7 N1 . . 103.5(2) ?
O3 C7 C6 . . 111.7(2) ?
N1 C7 C6 . . 112.8(2) ?
O3 C7 H7A . . 109.5 ?
N1 C7 H7A . . 109.5 ?
C6 C7 H7A . . 109.5 ?
N1 C8 C18 . . 113.4(2) ?
N1 C8 C9 . . 101.4(2) ?
C18 C8 C9 . . 113.2(2) ?
N1 C8 H8A . . 109.5 ?
C18 C8 H8A . . 109.5 ?
C9 C8 H8A . . 109.5 ?
O3 C9 C10 . . 111.8(2) ?
O3 C9 C8 . . 104.25(19) ?
C10 C9 C8 . . 114.5(2) ?
O3 C9 H9A . . 108.7 ?
C10 C9 H9A . . 108.7 ?
C8 C9 H9A . . 108.7 ?
C11 C10 C15 . . 118.6(3) ?
C11 C10 C9 . . 120.3(3) ?
C15 C10 C9 . . 121.0(2) ?
C10 C11 C12 . . 120.7(3) ?
C10 C11 H11A . . 119.7 ?
C12 C11 H11A . . 119.7 ?
C13 C12 C11 . . 119.9(3) ?
C13 C12 H12A . . 120.0 ?
C11 C12 H12A . . 120.0 ?
C12 C13 C14 . . 120.0(3) ?
C12 C13 H13A . . 120.0 ?
C14 C13 H13A . . 120.0 ?
C15 C14 C13 . . 119.7(3) ?
C15 C14 H14A . . 120.1 ?
C13 C14 H14A . . 120.1 ?
C14 C15 C10 . . 121.0(3) ?
C14 C15 H15A . . 119.5 ?
C10 C15 H15A . . 119.5 ?
O2 C16 H16A . . 109.5 ?
O2 C16 H16B . . 109.5 ?
H16A C16 H16B . . 109.5 ?
O2 C16 H16C . . 109.5 ?
H16A C16 H16C . . 109.5 ?
H16B C16 H16C . . 109.5 ?
N1 C17 H17A . . 109.5 ?
N1 C17 H17C . . 109.5 ?
H17A C17 H17C . . 109.5 ?
N1 C17 H17D . . 109.5 ?
H17A C17 H17D . . 109.5 ?
H17C C17 H17D . . 109.5 ?
C8 C18 H18A . . 109.5 ?
C8 C18 H18D . . 109.5 ?
H18A C18 H18D . . 109.5 ?
C8 C18 H18B . . 109.5 ?
H18A C18 H18B . . 109.5 ?
H18D C18 H18B . . 109.5 ?

loop_
_geom_bond_atom_site_label_1
_geom_bond_atom_site_label_2
_geom_bond_site_symmetry_2
_geom_bond_distance
_geom_bond_publ_flag
O1 C3 . 1.370(3) ?
O1 H1O1 . 0.92(3) ?
O2 C4 . 1.370(3) ?
O2 C16 . 1.432(3) ?
O3 C7 . 1.435(3) ?
O3 C9 . 1.462(3) ?
N1 C17 . 1.455(4) ?
N1 C7 . 1.462(3) ?
N1 C8 . 1.468(3) ?
C1 C6 . 1.379(4) ?
C1 C2 . 1.394(4) ?
C1 H1A . 0.9300 ?
C2 C3 . 1.376(4) ?
C2 H2A . 0.9300 ?
C3 C4 . 1.397(4) ?
C4 C5 . 1.381(4) ?
C5 C6 . 1.399(4) ?
C5 H5A . 0.9300 ?
C6 C7 . 1.505(4) ?
C7 H7A . 0.9800 ?
C8 C18 . 1.514(4) ?
C8 C9 . 1.530(4) ?
C8 H8A . 0.9800 ?
C9 C10 . 1.501(4) ?
C9 H9A . 0.9800 ?
C10 C11 . 1.382(4) ?
C10 C15 . 1.385(4) ?
C11 C12 . 1.393(4) ?
C11 H11A . 0.9300 ?
C12 C13 . 1.374(5) ?
C12 H12A . 0.9300 ?
C13 C14 . 1.386(4) ?
C13 H13A . 0.9300 ?
C14 C15 . 1.382(4) ?
C14 H14A . 0.9300 ?
C15 H15A . 0.9300 ?
C16 H16A . 0.9600 ?
C16 H16B . 0.9600 ?
C16 H16C . 0.9600 ?
C17 H17A . 0.9600 ?
C17 H17C . 0.9600 ?
C17 H17D . 0.9600 ?
C18 H18A . 0.9600 ?
C18 H18D . 0.9600 ?
C18 H18B . 0.9600 ?

loop_
_geom_hbond_atom_site_label_D
_geom_hbond_atom_site_label_H
_geom_hbond_atom_site_label_A
_geom_hbond_site_symmetry_A
_geom_hbond_distance_DH
_geom_hbond_distance_HA
_geom_hbond_distance_DA
_geom_hbond_angle_DHA
_geom_hbond_publ_flag
O1 H1O1 O3 3_645 0.92(4) 2.08(3) 2.909(3) 148(3) yes
C5 H5A O1 3_655 0.93 2.42 3.244(3) 148 yes
C16 H16A Cg1 4_645 0.96 2.91 3.628(3) 133 yes

loop_
_geom_torsion_atom_site_label_1
_geom_torsion_atom_site_label_2
_geom_torsion_atom_site_label_3
_geom_torsion_atom_site_label_4
_geom_torsion_site_symmetry_1
_geom_torsion_site_symmetry_2
_geom_torsion_site_symmetry_3
_geom_torsion_site_symmetry_4
_geom_torsion
_geom_torsion_publ_flag
C6 C1 C2 C3 . . . . -1.3(4) ?
C1 C2 C3 O1 . . . . -179.5(2) ?
C1 C2 C3 C4 . . . . -0.4(4) ?
C16 O2 C4 C5 . . . . -9.2(4) ?
C16 O2 C4 C3 . . . . 171.4(2) ?
O1 C3 C4 O2 . . . . 0.7(3) ?
C2 C3 C4 O2 . . . . -178.4(2) ?
O1 C3 C4 C5 . . . . -178.7(2) ?
C2 C3 C4 C5 . . . . 2.2(4) ?
O2 C4 C5 C6 . . . . 178.4(2) ?
C3 C4 C5 C6 . . . . -2.3(4) ?
C2 C1 C6 C5 . . . . 1.2(4) ?
C2 C1 C6 C7 . . . . -174.8(2) ?
C4 C5 C6 C1 . . . . 0.6(4) ?
C4 C5 C6 C7 . . . . 176.7(2) ?
C9 O3 C7 N1 . . . . -26.2(2) ?
C9 O3 C7 C6 . . . . -147.9(2) ?
C17 N1 C7 O3 . . . . 165.9(2) ?
C8 N1 C7 O3 . . . . 43.3(2) ?
C17 N1 C7 C6 . . . . -73.2(3) ?
C8 N1 C7 C6 . . . . 164.3(2) ?
C1 C6 C7 O3 . . . . -137.2(3) ?
C5 C6 C7 O3 . . . . 46.8(3) ?
C1 C6 C7 N1 . . . . 106.7(3) ?
C5 C6 C7 N1 . . . . -69.3(3) ?
C17 N1 C8 C18 . . . . 73.7(3) ?
C7 N1 C8 C18 . . . . -164.2(2) ?
C17 N1 C8 C9 . . . . -164.6(2) ?
C7 N1 C8 C9 . . . . -42.5(2) ?
C7 O3 C9 C10 . . . . -124.5(2) ?
C7 O3 C9 C8 . . . . -0.3(3) ?
N1 C8 C9 O3 . . . . 26.4(2) ?
C18 C8 C9 O3 . . . . 148.2(2) ?
N1 C8 C9 C10 . . . . 148.9(2) ?
C18 C8 C9 C10 . . . . -89.3(3) ?
O3 C9 C10 C11 . . . . -136.8(2) ?
C8 C9 C10 C11 . . . . 104.9(3) ?
O3 C9 C10 C15 . . . . 45.9(3) ?
C8 C9 C10 C15 . . . . -72.4(3) ?
C15 C10 C11 C12 . . . . 0.7(4) ?
C9 C10 C11 C12 . . . . -176.7(3) ?
C10 C11 C12 C13 . . . . 0.5(4) ?
C11 C12 C13 C14 . . . . -1.0(5) ?
C12 C13 C14 C15 . . . . 0.3(5) ?
C13 C14 C15 C10 . . . . 0.9(4) ?
C11 C10 C15 C14 . . . . -1.4(4) ?
C9 C10 C15 C14 . . . . 176.0(3) ?

loop_
_cod_related_entry_id
_cod_related_entry_database
_cod_related_entry_code
1 ChemSpider 8717554
